data_2219688
loop_
_publ_author_name
'Marimuthu, Thashree'
'Bala, Muhammad D.'
'Friedrich, Holger B.'

_publ_section_title
;
 A <i>P</i>,<i>O</i>,<i>P</i>'-tridentate mixed-donor scorpionate
 ligand:
 6-[4,6-bis(diphenylphosphino)-10<i>H</i>-phenoxazin-10-yl]hexan-1-ol
;
_journal_coeditor_code RT2023
_journal_issue 10
_journal_name_full 'Acta Crystallographica Section E'
_journal_page_first o1984
_journal_page_last o1985
_journal_paper_doi 10.1107/S1600536808030134
_journal_volume 64
_journal_year 2008
_chemical_formula_iupac 'C42 H39 N O2 P2'
_chemical_formula_moiety 'C42 H39 N O2 P2'
_chemical_formula_sum 'C42 H39 N O2 P2'
_chemical_formula_weight 651.68
_chemical_name_systematic
;
6-[4,6-bis(diphenylphosphino)-10<i>H</i>-phenoxazin-10-yl]hexan-1-ol
;
_space_group_IT_number 2
_symmetry_cell_setting triclinic
_symmetry_space_group_name_Hall '-P 1'
_symmetry_space_group_name_H-M 'P -1'
_atom_sites_solution_hydrogens geom
_atom_sites_solution_primary direct
_atom_sites_solution_secondary difmap
_cell_angle_alpha 75.7770(10)
_cell_angle_beta 88.5830(10)
_cell_angle_gamma 79.453(2)
_cell_formula_units_Z 2
_cell_length_a 10.4258(2)
_cell_length_b 11.1402(3)
_cell_length_c 15.3590(4)
_cell_measurement_reflns_used 5800
_cell_measurement_temperature 173(2)
_cell_measurement_theta_max 28.36
_cell_measurement_theta_min 2.39
_cell_volume 1699.60(7)
_computing_cell_refinement 'SAINT-NT (Bruker, 2005)'
_computing_data_collection 'APEX2 (Bruker, 2005)'
_computing_data_reduction 'SAINT-NT (Bruker, 2005)'
_computing_molecular_graphics 'PLATON (Spek, 2003) and ORTEP-3 (Farrugia, 1997)'
_computing_publication_material 'SHELXTL (Sheldrick, 2008)'
_computing_structure_refinement 'SHELXTL (Sheldrick, 2008)'
_computing_structure_solution 'SHELXTL (Sheldrick, 2008)'
_diffrn_ambient_temperature 173(2)
_diffrn_measured_fraction_theta_full 1.000
_diffrn_measured_fraction_theta_max 1.000
_diffrn_measurement_device_type 'Bruker SMART CCD area-detector'
_diffrn_measurement_method '\f and \w'
_diffrn_radiation_monochromator graphite
_diffrn_radiation_source 'fine-focus sealed tube'
_diffrn_radiation_type MoK\a
_diffrn_radiation_wavelength 0.71073
_diffrn_reflns_av_R_equivalents 0.0434
_diffrn_reflns_av_sigmaI/netI 0.0358
_diffrn_reflns_limit_h_max 13
_diffrn_reflns_limit_h_min -13
_diffrn_reflns_limit_k_max 14
_diffrn_reflns_limit_k_min -14
_diffrn_reflns_limit_l_max 19
_diffrn_reflns_limit_l_min -20
_diffrn_reflns_number 30269
_diffrn_reflns_theta_full 27.99
_diffrn_reflns_theta_max 27.99
_diffrn_reflns_theta_min 1.37
_exptl_absorpt_coefficient_mu 0.166
_exptl_absorpt_correction_type none
_exptl_crystal_colour yellow
_exptl_crystal_density_diffrn 1.273
_exptl_crystal_density_method 'not measured'
_exptl_crystal_description prismic
_exptl_crystal_F_000 688
_exptl_crystal_size_max 0.51
_exptl_crystal_size_mid 0.31
_exptl_crystal_size_min 0.29
_refine_diff_density_max 0.421
_refine_diff_density_min -0.303
_refine_ls_extinction_method none
_refine_ls_goodness_of_fit_ref 1.078
_refine_ls_hydrogen_treatment constr
_refine_ls_matrix_type full
_refine_ls_number_parameters 489
_refine_ls_number_reflns 8211
_refine_ls_number_restraints 115
_refine_ls_restrained_S_all 1.113
_refine_ls_R_factor_all 0.0560
_refine_ls_R_factor_gt 0.0424
_refine_ls_shift/su_max 0.001
_refine_ls_shift/su_mean 0.000
_refine_ls_structure_factor_coef Fsqd
_refine_ls_weighting_details 'calc w=1/[\s^2^(Fo^2^)+(0.0654P)^2^+0.218P] where P=(Fo^2^+2Fc^2^)/3'
_refine_ls_weighting_scheme calc
_refine_ls_wR_factor_gt 0.1141
_refine_ls_wR_factor_ref 0.1219
_reflns_number_gt 6458
_reflns_number_total 8211
_reflns_threshold_expression I>2\s(I)
_cod_data_source_file rt2023.cif
_cod_data_source_block I
_cod_database_code 2219688
_cod_database_fobs_code 2219688

loop_
_symmetry_equiv_pos_as_xyz
'x, y, z'
'-x, -y, -z'

loop_
_atom_site_type_symbol
_atom_site_label
_atom_site_fract_x
_atom_site_fract_y
_atom_site_fract_z
_atom_site_U_iso_or_equiv
_atom_site_adp_type
_atom_site_calc_flag
_atom_site_refinement_flags
_atom_site_occupancy
_atom_site_disorder_assembly
_atom_site_disorder_group
C C1 0.10850(18) 0.95659(15) 0.14870(12) 0.0403(4) Uani d D 1 . .
C C2 0.04581(16) 1.07476(14) 0.15453(11) 0.0341(4) Uani d . 1 A .
H H2 0.0560 1.1469 0.1087 0.041 Uiso calc R 1 . .
C C3 -0.03150(17) 1.08802(15) 0.22679(12) 0.0386(4) Uani d . 1 . .
H H3 -0.0729 1.1698 0.2307 0.046 Uiso calc R 1 A .
C C4 -0.04999(17) 0.98523(15) 0.29330(12) 0.0363(4) Uani d . 1 A .
H H4 -0.1037 0.9965 0.3426 0.044 Uiso calc R 1 . .
C C5 0.00996(14) 0.86440(13) 0.28850(10) 0.0263(3) Uani d . 1 . .
C C6 0.08763(16) 0.85335(14) 0.21642(12) 0.0348(4) Uani d D 1 A .
C C7 0.21739(16) 0.71321(15) 0.14128(11) 0.0338(4) Uani d D 1 . .
C C8 0.26737(14) 0.58992(14) 0.14232(10) 0.0261(3) Uani d . 1 A .
C C9 0.34299(16) 0.56684(16) 0.07008(11) 0.0350(4) Uani d . 1 . .
H H9 0.3794 0.4827 0.0687 0.042 Uiso calc R 1 A .
C C10 0.36543(17) 0.66473(17) 0.00077(11) 0.0381(4) Uani d . 1 A .
H H10 0.4169 0.6474 -0.0481 0.046 Uiso calc R 1 . .
C C11 0.31406(16) 0.78831(16) 0.00116(11) 0.0347(4) Uani d . 1 . .
H H11 0.3297 0.8551 -0.0474 0.042 Uiso calc R 1 A .
C C12 0.23980(18) 0.81449(15) 0.07248(12) 0.0393(4) Uani d D 1 A .
C C13 0.2513(3) 1.0437(2) 0.02672(16) 0.0311(6) Uani d PDU 0.683(3) A 1
H H13A 0.3408 1.0148 0.0080 0.037 Uiso calc PR 0.683(3) A 1
H H13B 0.2561 1.1077 0.0607 0.037 Uiso calc PR 0.683(3) A 1
C C14 0.1672(2) 1.1065(2) -0.05704(17) 0.0350(6) Uani d PDU 0.683(3) A 1
H H14A 0.0766 1.1336 -0.0394 0.042 Uiso calc PR 0.683(3) A 1
H H14B 0.1658 1.0449 -0.0936 0.042 Uiso calc PR 0.683(3) A 1
C C15 0.2183(2) 1.2209(2) -0.11373(16) 0.0357(6) Uani d PDU 0.683(3) A 1
H H15A 0.1520 1.2685 -0.1606 0.043 Uiso calc PR 0.683(3) A 1
H H15B 0.2304 1.2770 -0.0748 0.043 Uiso calc PR 0.683(3) A 1
C C16 0.3457(4) 1.1862(4) -0.1583(3) 0.0408(10) Uani d PDU 0.683(3) A 1
H H16A 0.4121 1.1400 -0.1111 0.049 Uiso calc PR 0.683(3) A 1
H H16B 0.3338 1.1283 -0.1959 0.049 Uiso calc PR 0.683(3) A 1
C C17 0.3969(4) 1.2969(4) -0.2162(3) 0.0381(11) Uani d PDU 0.683(3) A 1
H H17A 0.4147 1.3514 -0.1775 0.046 Uiso calc PR 0.683(3) A 1
H H17B 0.3276 1.3467 -0.2602 0.046 Uiso calc PR 0.683(3) A 1
C C13B 0.1715(5) 1.0427(5) -0.0122(3) 0.0339(12) Uani d PDU 0.317(3) A 2
H H13C 0.0917 1.1085 -0.0222 0.041 Uiso calc PR 0.317(3) A 2
H H13D 0.1896 1.0151 -0.0685 0.041 Uiso calc PR 0.317(3) A 2
C C14B 0.2856(6) 1.0974(6) 0.0113(4) 0.0476(15) Uani d PDU 0.317(3) A 2
H H14C 0.3653 1.0317 0.0193 0.057 Uiso calc PR 0.317(3) A 2
H H14D 0.2686 1.1205 0.0693 0.057 Uiso calc PR 0.317(3) A 2
C C15B 0.3105(7) 1.2130(5) -0.0593(4) 0.0532(17) Uani d PDU 0.317(3) A 2
H H15C 0.2255 1.2677 -0.0802 0.064 Uiso calc PR 0.317(3) A 2
H H15D 0.3604 1.2610 -0.0306 0.064 Uiso calc PR 0.317(3) A 2
C C16B 0.3839(9) 1.1846(9) -0.1399(5) 0.045(2) Uani d PDU 0.317(3) A 2
H H16C 0.3285 1.1491 -0.1747 0.054 Uiso calc PR 0.317(3) A 2
H H16D 0.4633 1.1206 -0.1193 0.054 Uiso calc PR 0.317(3) A 2
C C17B 0.4226(10) 1.3013(9) -0.1998(7) 0.045(3) Uani d PDU 0.317(3) A 2
H H17C 0.3443 1.3578 -0.2316 0.054 Uiso calc PR 0.317(3) A 2
H H17D 0.4618 1.3473 -0.1630 0.054 Uiso calc PR 0.317(3) A 2
C C18 0.51909(17) 1.26407(17) -0.26682(12) 0.0400(4) Uani d DU 1 . .
H H18A 0.5914 1.2174 -0.2242 0.048 Uiso calc R 1 A 1
H H18B 0.5038 1.2105 -0.3069 0.048 Uiso calc R 1 A 1
C C21 0.14465(15) 0.69008(15) 0.43719(10) 0.0297(3) Uani d . 1 . .
C C22 0.20133(17) 0.56556(16) 0.47588(11) 0.0374(4) Uani d . 1 A .
H H22 0.1618 0.4991 0.4667 0.045 Uiso calc R 1 . .
C C23 0.31469(19) 0.5377(2) 0.52756(12) 0.0483(5) Uani d . 1 . .
H H23 0.3525 0.4524 0.5536 0.058 Uiso calc R 1 A .
C C24 0.37245(18) 0.6324(2) 0.54126(13) 0.0506(5) Uani d . 1 A .
H H24 0.4510 0.6127 0.5761 0.061 Uiso calc R 1 . .
C C25 0.31694(18) 0.7565(2) 0.50468(14) 0.0477(5) Uani d . 1 . .
H H25 0.3559 0.8221 0.5158 0.057 Uiso calc R 1 A .
C C26 0.20443(16) 0.78555(17) 0.45171(12) 0.0390(4) Uani d . 1 A .
H H26 0.1680 0.8711 0.4252 0.047 Uiso calc R 1 . .
C C31 -0.12692(15) 0.78316(14) 0.44558(11) 0.0289(3) Uani d . 1 . .
C C32 -0.09950(16) 0.80924(17) 0.52627(11) 0.0360(4) Uani d . 1 A .
H H32 -0.0115 0.7957 0.5467 0.043 Uiso calc R 1 . .
C C33 -0.19952(19) 0.85480(18) 0.57712(13) 0.0447(4) Uani d . 1 . .
H H33 -0.1796 0.8720 0.6323 0.054 Uiso calc R 1 A .
C C34 -0.32668(19) 0.87525(19) 0.54871(13) 0.0488(5) Uani d . 1 A .
H H34 -0.3948 0.9059 0.5842 0.059 Uiso calc R 1 . .
C C35 -0.35526(18) 0.8513(2) 0.46878(15) 0.0544(5) Uani d . 1 . .
H H35 -0.4433 0.8669 0.4481 0.065 Uiso calc R 1 A .
C C36 -0.25611(17) 0.80432(19) 0.41813(13) 0.0443(4) Uani d . 1 A .
H H36 -0.2771 0.7862 0.3634 0.053 Uiso calc R 1 . .
C C41 0.35700(14) 0.33337(13) 0.22967(10) 0.0259(3) Uani d . 1 A .
C C42 0.32873(17) 0.22495(15) 0.21177(11) 0.0332(4) Uani d . 1 . .
H H42 0.2419 0.2223 0.1960 0.040 Uiso calc R 1 . .
C C43 0.42648(18) 0.11970(16) 0.21672(12) 0.0401(4) Uani d . 1 . .
H H43 0.4058 0.0459 0.2043 0.048 Uiso calc R 1 . .
C C44 0.55208(18) 0.12183(16) 0.23939(12) 0.0402(4) Uani d . 1 . .
H H44 0.6182 0.0496 0.2431 0.048 Uiso calc R 1 . .
C C45 0.58230(17) 0.22873(16) 0.25679(12) 0.0384(4) Uani d . 1 . .
H H45 0.6695 0.2305 0.2721 0.046 Uiso calc R 1 . .
C C46 0.48592(15) 0.33387(15) 0.25208(11) 0.0327(4) Uani d . 1 . .
H H46 0.5078 0.4073 0.2643 0.039 Uiso calc R 1 . .
C C51 0.08077(14) 0.43856(13) 0.20881(11) 0.0278(3) Uani d . 1 A .
C C52 -0.01832(16) 0.43793(14) 0.27117(12) 0.0335(4) Uani d . 1 . .
H H52 -0.0006 0.4460 0.3296 0.040 Uiso calc R 1 . .
C C53 -0.14243(16) 0.42574(15) 0.24918(13) 0.0397(4) Uani d . 1 . .
H H53 -0.2093 0.4257 0.2924 0.048 Uiso calc R 1 . .
C C54 -0.16890(17) 0.41373(16) 0.16488(13) 0.0416(4) Uani d . 1 . .
H H54 -0.2546 0.4074 0.1493 0.050 Uiso calc R 1 . .
C C55 -0.07114(17) 0.41088(16) 0.10282(12) 0.0381(4) Uani d . 1 . .
H H55 -0.0891 0.4002 0.0451 0.046 Uiso calc R 1 . .
C C56 0.05286(16) 0.42354(15) 0.12440(11) 0.0334(4) Uani d . 1 . .
H H56 0.1196 0.4220 0.0812 0.040 Uiso calc R 1 . .
N N1 0.2074(2) 0.93759(18) 0.08664(16) 0.0336(6) Uani d PDU 0.683(3) A 1
N N1B 0.1493(5) 0.9347(3) 0.0605(2) 0.0303(12) Uani d PDU 0.317(3) A 2
O O1 0.1616(2) 0.73286(17) 0.22274(13) 0.0313(5) Uani d PD 0.683(3) A 1
O O1B 0.1088(4) 0.7331(3) 0.1957(3) 0.0310(11) Uani d PD 0.317(3) A 2
O O2 0.55085(14) 1.37799(13) -0.31765(9) 0.0533(4) Uani d . 1 A .
H H2A 0.6155 1.3624 -0.3495 0.080 Uiso calc R 1 . .
P P1 -0.00697(4) 0.71914(4) 0.37224(3) 0.02700(11) Uani d . 1 A .
P P2 0.23648(4) 0.46903(3) 0.24223(3) 0.02641(11) Uani d . 1 . .

loop_
_atom_site_aniso_label
_atom_site_aniso_U_11
_atom_site_aniso_U_22
_atom_site_aniso_U_33
_atom_site_aniso_U_12
_atom_site_aniso_U_13
_atom_site_aniso_U_23
C1 0.0484(10) 0.0244(8) 0.0439(10) -0.0034(7) 0.0186(8) -0.0049(7)
C2 0.0402(9) 0.0205(7) 0.0384(9) -0.0043(6) 0.0050(7) -0.0023(6)
C3 0.0459(10) 0.0220(7) 0.0445(10) 0.0017(7) 0.0055(8) -0.0081(7)
C4 0.0406(9) 0.0274(8) 0.0384(9) 0.0002(7) 0.0085(7) -0.0088(7)
C5 0.0253(7) 0.0235(7) 0.0288(8) -0.0030(6) 0.0007(6) -0.0053(6)
C6 0.0393(9) 0.0198(7) 0.0409(9) 0.0003(6) 0.0120(7) -0.0045(7)
C7 0.0366(9) 0.0267(8) 0.0364(9) -0.0040(6) 0.0157(7) -0.0074(7)
C8 0.0260(7) 0.0249(7) 0.0275(8) -0.0038(6) 0.0012(6) -0.0075(6)
C9 0.0390(9) 0.0311(8) 0.0328(9) 0.0021(7) 0.0051(7) -0.0106(7)
C10 0.0397(9) 0.0426(9) 0.0305(9) -0.0024(7) 0.0097(7) -0.0109(7)
C11 0.0372(9) 0.0347(8) 0.0301(8) -0.0071(7) 0.0086(7) -0.0044(7)
C12 0.0458(10) 0.0259(8) 0.0433(10) -0.0056(7) 0.0181(8) -0.0055(7)
C13 0.0376(14) 0.0273(12) 0.0290(12) -0.0123(10) 0.0002(10) -0.0036(9)
C14 0.0378(13) 0.0321(13) 0.0327(13) -0.0079(10) -0.0005(10) -0.0024(10)
C15 0.0464(14) 0.0261(11) 0.0297(12) -0.0035(10) 0.0017(10) 0.0000(9)
C16 0.052(2) 0.0308(15) 0.0396(17) -0.0127(14) 0.0084(15) -0.0063(13)
C17 0.058(2) 0.0271(15) 0.0310(17) -0.0115(14) 0.0083(16) -0.0093(12)
C13B 0.045(3) 0.029(3) 0.027(3) -0.009(2) 0.006(2) -0.004(2)
C14B 0.055(3) 0.049(3) 0.049(3) -0.028(3) 0.013(3) -0.018(2)
C15B 0.069(4) 0.045(3) 0.057(3) -0.031(3) 0.026(3) -0.023(2)
C16B 0.057(5) 0.037(3) 0.050(4) -0.022(3) 0.014(3) -0.019(3)
C17B 0.064(5) 0.041(4) 0.039(4) -0.025(3) 0.012(4) -0.017(3)
C18 0.0402(9) 0.0393(9) 0.0395(10) -0.0092(7) -0.0001(7) -0.0059(8)
C21 0.0262(7) 0.0312(8) 0.0290(8) -0.0011(6) 0.0053(6) -0.0057(6)
C22 0.0415(9) 0.0339(9) 0.0318(9) 0.0008(7) 0.0040(7) -0.0044(7)
C23 0.0465(11) 0.0516(11) 0.0336(10) 0.0133(9) -0.0009(8) -0.0020(8)
C24 0.0333(9) 0.0767(15) 0.0350(10) 0.0043(9) -0.0031(8) -0.0111(10)
C25 0.0340(9) 0.0641(13) 0.0479(11) -0.0133(9) 0.0014(8) -0.0162(10)
C26 0.0308(8) 0.0389(9) 0.0453(10) -0.0067(7) 0.0012(7) -0.0066(8)
C31 0.0263(7) 0.0265(7) 0.0324(8) -0.0051(6) 0.0054(6) -0.0049(6)
C32 0.0313(8) 0.0427(9) 0.0333(9) -0.0058(7) 0.0034(7) -0.0087(7)
C33 0.0479(11) 0.0519(11) 0.0355(10) -0.0082(9) 0.0119(8) -0.0147(8)
C34 0.0414(10) 0.0536(11) 0.0462(11) -0.0011(8) 0.0195(9) -0.0098(9)
C35 0.0274(9) 0.0783(15) 0.0539(12) -0.0019(9) 0.0074(8) -0.0157(11)
C36 0.0285(9) 0.0632(12) 0.0427(10) -0.0077(8) 0.0024(7) -0.0167(9)
C41 0.0309(8) 0.0223(7) 0.0228(7) -0.0006(6) 0.0019(6) -0.0055(6)
C42 0.0385(9) 0.0286(8) 0.0331(9) -0.0023(6) -0.0054(7) -0.0110(7)
C43 0.0545(11) 0.0266(8) 0.0395(10) 0.0015(7) -0.0046(8) -0.0146(7)
C44 0.0431(10) 0.0333(9) 0.0378(9) 0.0110(7) 0.0022(8) -0.0099(7)
C45 0.0295(8) 0.0385(9) 0.0420(10) 0.0003(7) 0.0021(7) -0.0050(8)
C46 0.0323(8) 0.0280(8) 0.0368(9) -0.0044(6) 0.0014(7) -0.0067(7)
C51 0.0272(7) 0.0208(7) 0.0320(8) -0.0009(6) 0.0008(6) -0.0027(6)
C52 0.0372(9) 0.0241(7) 0.0385(9) -0.0036(6) 0.0081(7) -0.0087(7)
C53 0.0324(9) 0.0288(8) 0.0566(12) -0.0050(7) 0.0129(8) -0.0094(8)
C54 0.0313(9) 0.0296(8) 0.0584(12) -0.0061(7) -0.0049(8) 0.0002(8)
C55 0.0410(10) 0.0333(9) 0.0353(9) -0.0093(7) -0.0087(7) 0.0032(7)
C56 0.0347(8) 0.0316(8) 0.0296(8) -0.0061(7) 0.0011(7) 0.0003(7)
N1 0.0397(13) 0.0247(10) 0.0343(12) -0.0076(9) 0.0098(11) -0.0031(8)
N1B 0.034(3) 0.022(2) 0.033(3) -0.0073(18) 0.013(2) -0.0041(18)
O1 0.0354(12) 0.0214(8) 0.0294(11) 0.0051(8) 0.0100(9) -0.0005(7)
O1B 0.027(2) 0.0205(18) 0.038(3) 0.0042(17) 0.0124(19) 0.0000(17)
O2 0.0518(8) 0.0506(8) 0.0500(8) -0.0079(6) 0.0098(6) -0.0001(6)
P1 0.0266(2) 0.02380(19) 0.0298(2) -0.00413(15) 0.00407(15) -0.00582(16)
P2 0.0285(2) 0.02239(19) 0.0277(2) -0.00139(14) 0.00210(15) -0.00764(15)

loop_
_atom_type_symbol
_atom_type_description
_atom_type_scat_dispersion_real
_atom_type_scat_dispersion_imag
_atom_type_scat_source
C C 0.0033 0.0016 'International Tables Vol C Tables 4.2.6.8 and 6.1.1.4'
H H 0.0000 0.0000 'International Tables Vol C Tables 4.2.6.8 and 6.1.1.4'
N N 0.0061 0.0033 'International Tables Vol C Tables 4.2.6.8 and 6.1.1.4'
O O 0.0106 0.0060 'International Tables Vol C Tables 4.2.6.8 and 6.1.1.4'
P P 0.1023 0.0942 'International Tables Vol C Tables 4.2.6.8 and 6.1.1.4'

loop_
_geom_angle_atom_site_label_1
_geom_angle_atom_site_label_2
_geom_angle_atom_site_label_3
_geom_angle
C2 C1 C6 117.85(15)
C2 C1 N1 122.95(16)
C6 C1 N1 118.37(15)
C2 C1 N1B 119.71(19)
C6 C1 N1B 117.95(19)
C3 C2 C1 120.00(15)
C3 C2 H2 120.0
C1 C2 H2 120.0
C4 C3 C2 121.30(15)
C4 C3 H3 119.4
C2 C3 H3 119.4
C3 C4 C5 120.09(15)
C3 C4 H4 120.0
C5 C4 H4 120.0
C6 C5 C4 117.69(14)
C6 C5 P1 117.70(11)
C4 C5 P1 124.60(12)
C5 C6 C1 123.05(14)
C5 C6 O1 114.86(15)
C1 C6 O1 121.33(15)
C5 C6 O1B 115.83(19)
C1 C6 O1B 117.6(2)
C8 C7 C12 123.22(14)
C8 C7 O1B 115.96(19)
C12 C7 O1B 117.7(2)
C8 C7 O1 115.02(15)
C12 C7 O1 120.76(15)
C7 C8 C9 117.48(14)
C7 C8 P2 117.19(11)
C9 C8 P2 125.24(11)
C10 C9 C8 120.60(15)
C10 C9 H9 119.7
C8 C9 H9 119.7
C9 C10 C11 120.92(15)
C9 C10 H10 119.5
C11 C10 H10 119.5
C10 C11 C12 119.90(15)
C10 C11 H11 120.1
C12 C11 H11 120.1
C11 C12 C7 117.88(14)
C11 C12 N1 122.58(16)
C7 C12 N1 118.43(16)
C11 C12 N1B 119.68(19)
C7 C12 N1B 118.50(19)
N1 C13 C14 115.7(2)
N1 C13 H13A 108.4
C14 C13 H13A 108.4
N1 C13 H13B 108.4
C14 C13 H13B 108.4
H13A C13 H13B 107.4
C13 C14 C15 111.7(2)
C13 C14 H14A 109.3
C15 C14 H14A 109.3
C13 C14 H14B 109.3
C15 C14 H14B 109.3
H14A C14 H14B 107.9
C16 C15 C14 113.2(2)
C16 C15 H15A 108.9
C14 C15 H15A 108.9
C16 C15 H15B 108.9
C14 C15 H15B 108.9
H15A C15 H15B 107.7
C17 C16 C15 114.4(3)
C17 C16 H16A 108.7
C15 C16 H16A 108.7
C17 C16 H16B 108.7
C15 C16 H16B 108.7
H16A C16 H16B 107.6
C16 C17 C18 115.4(3)
C16 C17 H17A 108.4
C18 C17 H17A 108.4
C16 C17 H17B 108.4
C18 C17 H17B 108.4
H17A C17 H17B 107.5
N1B C13B C14B 111.0(5)
N1B C13B H13C 109.4
C14B C13B H13C 109.4
N1B C13B H13D 109.4
C14B C13B H13D 109.4
H13C C13B H13D 108.0
C13B C14B C15B 113.8(4)
C13B C14B H14C 108.8
C15B C14B H14C 108.8
C13B C14B H14D 108.8
C15B C14B H14D 108.8
H14C C14B H14D 107.7
C16B C15B C14B 114.8(5)
C16B C15B H15C 108.6
C14B C15B H15C 108.6
C16B C15B H15D 108.6
C14B C15B H15D 108.6
H15C C15B H15D 107.5
C15B C16B C17B 111.7(5)
C15B C16B H16C 109.3
C17B C16B H16C 109.3
C15B C16B H16D 109.3
C17B C16B H16D 109.3
H16C C16B H16D 107.9
C18 C17B C16B 109.4(5)
C18 C17B H17C 109.8
C16B C17B H17C 109.8
C18 C17B H17D 109.8
C16B C17B H17D 109.8
H17C C17B H17D 108.2
O2 C18 C17B 105.1(4)
O2 C18 C17 107.4(2)
O2 C18 H18A 110.2
C17B C18 H18A 98.1
C17 C18 H18A 110.2
O2 C18 H18B 110.2
C17B C18 H18B 123.7
C17 C18 H18B 110.2
H18A C18 H18B 108.5
C26 C21 C22 118.56(15)
C26 C21 P1 123.49(12)
C22 C21 P1 117.93(13)
C23 C22 C21 120.57(18)
C23 C22 H22 119.7
C21 C22 H22 119.7
C24 C23 C22 120.29(18)
C24 C23 H23 119.9
C22 C23 H23 119.9
C23 C24 C25 120.13(18)
C23 C24 H24 119.9
C25 C24 H24 119.9
C24 C25 C26 120.11(19)
C24 C25 H25 119.9
C26 C25 H25 119.9
C25 C26 C21 120.32(17)
C25 C26 H26 119.8
C21 C26 H26 119.8
C36 C31 C32 118.01(15)
C36 C31 P1 116.18(13)
C32 C31 P1 125.79(12)
C33 C32 C31 120.40(16)
C33 C32 H32 119.8
C31 C32 H32 119.8
C34 C33 C32 120.68(18)
C34 C33 H33 119.7
C32 C33 H33 119.7
C33 C34 C35 119.63(17)
C33 C34 H34 120.2
C35 C34 H34 120.2
C34 C35 C36 120.06(18)
C34 C35 H35 120.0
C36 C35 H35 120.0
C35 C36 C31 121.21(18)
C35 C36 H36 119.4
C31 C36 H36 119.4
C42 C41 C46 118.02(14)
C42 C41 P2 125.36(12)
C46 C41 P2 116.03(11)
C41 C42 C43 120.58(16)
C41 C42 H42 119.7
C43 C42 H42 119.7
C44 C43 C42 120.48(16)
C44 C43 H43 119.8
C42 C43 H43 119.8
C43 C44 C45 119.83(15)
C43 C44 H44 120.1
C45 C44 H44 120.1
C44 C45 C46 120.17(16)
C44 C45 H45 119.9
C46 C45 H45 119.9
C45 C46 C41 120.91(15)
C45 C46 H46 119.5
C41 C46 H46 119.5
C52 C51 C56 118.34(15)
C52 C51 P2 116.88(12)
C56 C51 P2 124.67(12)
C53 C52 C51 120.89(16)
C53 C52 H52 119.6
C51 C52 H52 119.6
C54 C53 C52 119.95(16)
C54 C53 H53 120.0
C52 C53 H53 120.0
C53 C54 C55 120.06(16)
C53 C54 H54 120.0
C55 C54 H54 120.0
C54 C55 C56 120.15(17)
C54 C55 H55 119.9
C56 C55 H55 119.9
C55 C56 C51 120.58(16)
C55 C56 H56 119.7
C51 C56 H56 119.7
C1 N1 C12 116.48(16)
C1 N1 C13 120.66(18)
C12 N1 C13 121.43(18)
C12 N1B C13B 119.2(3)
C12 N1B C1 109.9(3)
C13B N1B C1 118.8(3)
C6 O1 C7 114.79(16)
C7 O1B C6 113.6(3)
C18 O2 H2A 109.5
C21 P1 C31 102.21(7)
C21 P1 C5 100.61(7)
C31 P1 C5 100.22(7)
C41 P2 C51 104.89(7)
C41 P2 C8 101.27(7)
C51 P2 C8 100.21(7)

loop_
_geom_bond_atom_site_label_1
_geom_bond_atom_site_label_2
_geom_bond_distance
C1 C2 1.381(2)
C1 C6 1.394(2)
C1 N1 1.410(2)
C1 N1B 1.474(3)
C2 C3 1.377(2)
C2 H2 0.9500
C3 C4 1.374(2)
C3 H3 0.9500
C4 C5 1.395(2)
C4 H4 0.9500
C5 C6 1.372(2)
C5 P1 1.8370(15)
C6 O1 1.402(2)
C6 O1B 1.429(3)
C7 C8 1.373(2)
C7 C12 1.394(2)
C7 O1B 1.408(3)
C7 O1 1.415(2)
C8 C9 1.393(2)
C8 P2 1.8414(15)
C9 C10 1.374(2)
C9 H9 0.9500
C10 C11 1.384(2)
C10 H10 0.9500
C11 C12 1.385(2)
C11 H11 0.9500
C12 N1 1.420(2)
C12 N1B 1.464(3)
C13 N1 1.448(3)
C13 C14 1.517(3)
C13 H13A 0.9900
C13 H13B 0.9900
C14 C15 1.532(3)
C14 H14A 0.9900
C14 H14B 0.9900
C15 C16 1.510(4)
C15 H15A 0.9900
C15 H15B 0.9900
C16 C17 1.508(3)
C16 H16A 0.9900
C16 H16B 0.9900
C17 C18 1.510(3)
C17 H17A 0.9900
C17 H17B 0.9900
C13B N1B 1.474(4)
C13B C14B 1.520(5)
C13B H13C 0.9900
C13B H13D 0.9900
C14B C15B 1.524(5)
C14B H14C 0.9900
C14B H14D 0.9900
C15B C16B 1.508(5)
C15B H15C 0.9900
C15B H15D 0.9900
C16B C17B 1.512(5)
C16B H16C 0.9900
C16B H16D 0.9900
C17B C18 1.500(5)
C17B H17C 0.9900
C17B H17D 0.9900
C18 O2 1.408(2)
C18 H18A 0.9900
C18 H18B 0.9900
C21 C26 1.391(2)
C21 C22 1.392(2)
C21 P1 1.8250(16)
C22 C23 1.384(3)
C22 H22 0.9500
C23 C24 1.366(3)
C23 H23 0.9500
C24 C25 1.380(3)
C24 H24 0.9500
C25 C26 1.386(2)
C25 H25 0.9500
C26 H26 0.9500
C31 C36 1.382(2)
C31 C32 1.388(2)
C31 P1 1.8275(16)
C32 C33 1.384(2)
C32 H32 0.9500
C33 C34 1.367(3)
C33 H33 0.9500
C34 C35 1.369(3)
C34 H34 0.9500
C35 C36 1.382(3)
C35 H35 0.9500
C36 H36 0.9500
C41 C42 1.385(2)
C41 C46 1.397(2)
C41 P2 1.8264(14)
C42 C43 1.393(2)
C42 H42 0.9500
C43 C44 1.369(3)
C43 H43 0.9500
C44 C45 1.374(3)
C44 H44 0.9500
C45 C46 1.385(2)
C45 H45 0.9500
C46 H46 0.9500
C51 C52 1.391(2)
C51 C56 1.392(2)
C51 P2 1.8284(16)
C52 C53 1.384(2)
C52 H52 0.9500
C53 C54 1.374(3)
C53 H53 0.9500
C54 C55 1.380(3)
C54 H54 0.9500
C55 C56 1.383(2)
C55 H55 0.9500
C56 H56 0.9500
O2 H2A 0.8400

loop_
_geom_torsion_atom_site_label_1
_geom_torsion_atom_site_label_2
_geom_torsion_atom_site_label_3
_geom_torsion_atom_site_label_4
_geom_torsion
C6 C1 C2 C3 1.7(3)
N1 C1 C2 C3 -167.7(2)
N1B C1 C2 C3 157.4(3)
C1 C2 C3 C4 -1.2(3)
C2 C3 C4 C5 0.0(3)
C3 C4 C5 C6 0.7(3)
C3 C4 C5 P1 -179.70(14)
C4 C5 C6 C1 -0.1(3)
P1 C5 C6 C1 -179.75(15)
C4 C5 C6 O1 170.02(18)
P1 C5 C6 O1 -9.6(2)
C4 C5 C6 O1B -158.4(3)
P1 C5 C6 O1B 22.0(3)
C2 C1 C6 C5 -1.1(3)
N1 C1 C6 C5 168.8(2)
N1B C1 C6 C5 -157.2(3)
C2 C1 C6 O1 -170.58(19)
N1 C1 C6 O1 -0.7(3)
N1B C1 C6 O1 33.3(3)
C2 C1 C6 O1B 156.8(3)
N1 C1 C6 O1B -33.3(3)
N1B C1 C6 O1B 0.7(4)
C12 C7 C8 C9 -0.6(3)
O1B C7 C8 C9 159.0(3)
O1 C7 C8 C9 -169.19(17)
C12 C7 C8 P2 176.11(14)
O1B C7 C8 P2 -24.3(3)
O1 C7 C8 P2 7.5(2)
C7 C8 C9 C10 -0.2(2)
P2 C8 C9 C10 -176.62(13)
C8 C9 C10 C11 0.3(3)
C9 C10 C11 C12 0.5(3)
C10 C11 C12 C7 -1.3(3)
C10 C11 C12 N1 166.5(2)
C10 C11 C12 N1B -158.6(3)
C8 C7 C12 C11 1.3(3)
O1B C7 C12 C11 -158.0(3)
O1 C7 C12 C11 169.31(19)
C8 C7 C12 N1 -166.94(19)
O1B C7 C12 N1 33.8(3)
O1 C7 C12 N1 1.1(3)
C8 C7 C12 N1B 158.9(3)
O1B C7 C12 N1B -0.3(4)
O1 C7 C12 N1B -33.1(3)
N1 C13 C14 C15 177.5(2)
C13 C14 C15 C16 69.7(3)
C14 C15 C16 C17 178.8(3)
C15 C16 C17 C18 -175.8(4)
N1B C13B C14B C15B -177.6(4)
C13B C14B C15B C16B -79.7(8)
C14B C15B C16B C17B -171.5(8)
C15B C16B C17B C18 167.7(8)
C16B C17B C18 O2 -178.7(7)
C16B C17B C18 C17 80.3(18)
C16 C17 C18 O2 179.2(3)
C16 C17 C18 C17B -97.5(19)
C26 C21 C22 C23 0.0(2)
P1 C21 C22 C23 -178.52(13)
C21 C22 C23 C24 0.0(3)
C22 C23 C24 C25 1.0(3)
C23 C24 C25 C26 -1.9(3)
C24 C25 C26 C21 1.9(3)
C22 C21 C26 C25 -0.9(3)
P1 C21 C26 C25 177.50(14)
C36 C31 C32 C33 0.1(3)
P1 C31 C32 C33 -178.37(14)
C31 C32 C33 C34 -0.2(3)
C32 C33 C34 C35 -0.5(3)
C33 C34 C35 C36 1.3(3)
C34 C35 C36 C31 -1.4(3)
C32 C31 C36 C35 0.7(3)
P1 C31 C36 C35 179.31(17)
C46 C41 C42 C43 0.4(2)
P2 C41 C42 C43 -170.36(13)
C41 C42 C43 C44 0.0(3)
C42 C43 C44 C45 -0.5(3)
C43 C44 C45 C46 0.5(3)
C44 C45 C46 C41 0.0(3)
C42 C41 C46 C45 -0.4(2)
P2 C41 C46 C45 171.23(13)
C56 C51 C52 C53 -1.5(2)
P2 C51 C52 C53 174.79(12)
C51 C52 C53 C54 0.2(2)
C52 C53 C54 C55 1.5(2)
C53 C54 C55 C56 -1.8(2)
C54 C55 C56 C51 0.4(2)
C52 C51 C56 C55 1.3(2)
P2 C51 C56 C55 -174.75(12)
C2 C1 N1 C12 -164.7(2)
C6 C1 N1 C12 26.0(3)
N1B C1 N1 C12 -71.4(3)
C2 C1 N1 C13 1.9(4)
C6 C1 N1 C13 -167.5(2)
N1B C1 N1 C13 95.1(5)
C11 C12 N1 C1 166.2(2)
C7 C12 N1 C1 -26.1(3)
N1B C12 N1 C1 72.3(3)
C11 C12 N1 C13 -0.2(4)
C7 C12 N1 C13 167.4(2)
N1B C12 N1 C13 -94.1(5)
C14 C13 N1 C1 -81.6(3)
C14 C13 N1 C12 84.3(3)
C11 C12 N1B C13B -22.6(6)
C7 C12 N1B C13B -179.8(4)
N1 C12 N1B C13B 82.0(6)
C11 C12 N1B C1 -164.8(2)
C7 C12 N1B C1 38.0(4)
N1 C12 N1B C1 -60.2(3)
C14B C13B N1B C12 -74.1(6)
C14B C13B N1B C1 64.7(6)
C2 C1 N1B C12 166.4(2)
C6 C1 N1B C12 -37.9(4)
N1 C1 N1B C12 61.1(3)
C2 C1 N1B C13B 24.1(6)
C6 C1 N1B C13B 179.8(4)
N1 C1 N1B C13B -81.2(6)
C5 C6 O1 C7 165.88(18)
C1 C6 O1 C7 -23.8(3)
O1B C6 O1 C7 67.1(4)
C8 C7 O1 C6 -167.55(18)
C12 C7 O1 C6 23.5(3)
O1B C7 O1 C6 -68.7(4)
C8 C7 O1B C6 160.1(3)
C12 C7 O1B C6 -39.1(5)
O1 C7 O1B C6 65.0(4)
C5 C6 O1B C7 -161.6(3)
C1 C6 O1B C7 38.9(5)
O1 C6 O1B C7 -66.6(3)
C26 C21 P1 C31 -70.00(15)
C22 C21 P1 C31 108.41(13)
C26 C21 P1 C5 33.01(15)
C22 C21 P1 C5 -148.57(13)
C36 C31 P1 C21 -174.17(13)
C32 C31 P1 C21 4.35(16)
C36 C31 P1 C5 82.51(14)
C32 C31 P1 C5 -98.97(15)
C6 C5 P1 C21 79.94(14)
C4 C5 P1 C21 -99.67(15)
C6 C5 P1 C31 -175.44(13)
C4 C5 P1 C31 4.94(16)
C42 C41 P2 C51 -8.63(15)
C46 C41 P2 C51 -179.58(12)
C42 C41 P2 C8 -112.52(14)
C46 C41 P2 C8 76.54(13)
C52 C51 P2 C41 123.64(12)
C56 C51 P2 C41 -60.29(14)
C52 C51 P2 C8 -131.68(12)
C56 C51 P2 C8 44.39(14)
C7 C8 P2 C41 -163.73(13)
C9 C8 P2 C41 12.66(16)
C7 C8 P2 C51 88.68(13)
C9 C8 P2 C51 -94.93(15)
